data_4330588
loop_
_publ_author_name
'Weiyin Yi'
'Jie Zhang'
'Zhenxia Chen'
'Xigeng Zhou'

_publ_section_title
;
 Me-Si Bond Cleavage of Anionic Bis(trimethylsilyl)amide in
 Scorpionate-Anchored Rare Earth Metal Complexes
;
_journal_name_full 'Inorganic Chemistry'
_journal_page_first 10631
_journal_page_last 10638
_journal_paper_doi 10.1021/ic3008552
_journal_volume 51
_journal_year 2012
_chemical_formula_sum 'C69 H126 B2 N18 Si4 Y2'
_chemical_formula_weight 1519.68
_chemical_name_systematic
; 
 ? 
;
_space_group_IT_number 14
_symmetry_cell_setting monoclinic
_symmetry_space_group_name_Hall '-P 2ybc'
_symmetry_space_group_name_H-M 'P 1 21/c 1'
_atom_sites_solution_hydrogens geom
_atom_sites_solution_primary direct
_atom_sites_solution_secondary difmap
_audit_creation_method SHELXL-97
_cell_angle_alpha 90.00
_cell_angle_beta 101.087(4)
_cell_angle_gamma 90.00
_cell_formula_units_Z 4
_cell_length_a 16.768(5)
_cell_length_b 13.323(4)
_cell_length_c 38.183(11)
_cell_measurement_reflns_used 905
_cell_measurement_temperature 293(2)
_cell_measurement_theta_max 20.010
_cell_measurement_theta_min 3.046
_cell_volume 8371(4)
_computing_cell_refinement 'Bruker SMART'
_computing_data_collection 'Bruker SMART'
_computing_data_reduction 'Bruker SHELXTL'
_computing_molecular_graphics 'Bruker SHELXTL'
_computing_publication_material 'Bruker SHELXTL'
_computing_structure_refinement 'SHELXL-97 (Sheldrick, 1997)'
_computing_structure_solution 'SHELXS-97 (Sheldrick, 1990)'
_diffrn_ambient_temperature 293(2)
_diffrn_measured_fraction_theta_full 0.997
_diffrn_measured_fraction_theta_max 0.997
_diffrn_measurement_device_type 'CCD area detector'
_diffrn_measurement_method 'phi and omega scans'
_diffrn_radiation_monochromator graphite
_diffrn_radiation_source 'fine-focus sealed tube'
_diffrn_radiation_type MoK\a
_diffrn_radiation_wavelength 0.71073
_diffrn_reflns_av_R_equivalents 0.1040
_diffrn_reflns_av_sigmaI/netI 0.1476
_diffrn_reflns_limit_h_max 19
_diffrn_reflns_limit_h_min -19
_diffrn_reflns_limit_k_max 15
_diffrn_reflns_limit_k_min -15
_diffrn_reflns_limit_l_max 45
_diffrn_reflns_limit_l_min -41
_diffrn_reflns_number 34114
_diffrn_reflns_theta_full 25.01
_diffrn_reflns_theta_max 25.01
_diffrn_reflns_theta_min 1.09
_exptl_absorpt_coefficient_mu 1.485
_exptl_absorpt_correction_T_max 0.9162
_exptl_absorpt_correction_T_min 0.8419
_exptl_absorpt_correction_type multi-scan
_exptl_absorpt_process_details sadabs
_exptl_crystal_colour colorless
_exptl_crystal_density_diffrn 1.206
_exptl_crystal_description block
_exptl_crystal_F_000 3240
_exptl_crystal_size_max 0.12
_exptl_crystal_size_mid 0.10
_exptl_crystal_size_min 0.06
_refine_diff_density_max 0.456
_refine_diff_density_min -0.676
_refine_diff_density_rms 0.067
_refine_ls_extinction_method none
_refine_ls_goodness_of_fit_ref 0.869
_refine_ls_hydrogen_treatment mixed
_refine_ls_matrix_type full
_refine_ls_number_parameters 864
_refine_ls_number_reflns 14715
_refine_ls_number_restraints 0
_refine_ls_restrained_S_all 0.869
_refine_ls_R_factor_all 0.1661
_refine_ls_R_factor_gt 0.0614
_refine_ls_shift/su_max 0.001
_refine_ls_shift/su_mean 0.000
_refine_ls_structure_factor_coef Fsqd
_refine_ls_weighting_details 'calc w=1/[\s^2^(Fo^2^)+(0.0712P)^2^+0.0000P] where P=(Fo^2^+2Fc^2^)/3'
_refine_ls_weighting_scheme calc
_refine_ls_wR_factor_gt 0.1306
_refine_ls_wR_factor_ref 0.1659
_reflns_number_gt 6048
_reflns_number_total 14715
_reflns_threshold_expression >2sigma(I)
_cod_data_source_file ic3008552_si_001_7.cif
_cod_data_source_block a01119c
_cod_database_code 4330588

loop_
_symmetry_equiv_pos_as_xyz
'x, y, z'
'-x, y+1/2, -z+1/2'
'-x, -y, -z'
'x, -y-1/2, z-1/2'

loop_
_atom_site_label
_atom_site_type_symbol
_atom_site_fract_x
_atom_site_fract_y
_atom_site_fract_z
_atom_site_U_iso_or_equiv
_atom_site_adp_type
_atom_site_occupancy
_atom_site_symmetry_multiplicity
_atom_site_calc_flag
_atom_site_refinement_flags
Y1 Y 0.02166(4) 0.67276(4) 0.377313(16) 0.05492(19) Uani 1 1 d .
Si1 Si -0.19436(12) 0.68404(16) 0.34094(6) 0.0792(6) Uani 1 1 d .
Si2 Si -0.10116(14) 0.86002(17) 0.33016(7) 0.0968(8) Uani 1 1 d .
B1 B 0.0006(5) 0.4371(7) 0.4147(3) 0.085(3) Uani 1 1 d .
N1 N -0.0410(3) 0.6179(4) 0.42576(13) 0.0599(14) Uani 1 1 d .
N2 N -0.0428(3) 0.5168(4) 0.43379(15) 0.0696(16) Uani 1 1 d .
N3 N -0.0159(3) 0.5086(4) 0.35209(19) 0.0742(16) Uani 1 1 d .
N4 N -0.0304(3) 0.4332(5) 0.3748(2) 0.0824(19) Uani 1 1 d .
N5 N 0.1237(3) 0.5471(4) 0.41492(13) 0.0600(14) Uani 1 1 d .
N6 N 0.0920(3) 0.4582(4) 0.42337(15) 0.0687(16) Uani 1 1 d .
N7 N 0.1328(3) 0.7257(4) 0.35283(14) 0.0628(14) Uani 1 1 d .
N8 N 0.1113(3) 0.7993(3) 0.40304(15) 0.0621(14) Uani 1 1 d .
N9 N -0.0995(3) 0.7405(4) 0.34802(13) 0.0640(15) Uani 1 1 d .
C1 C -0.1027(4) 0.7750(5) 0.44218(19) 0.086(2) Uani 1 1 d .
H1A H -0.0733 0.8030 0.4253 0.129 Uiso 1 1 calc R
H1B H -0.0854 0.8067 0.4650 0.129 Uiso 1 1 calc R
H1C H -0.1599 0.7862 0.4341 0.129 Uiso 1 1 calc R
C2 C -0.0869(4) 0.6669(6) 0.44558(18) 0.0693(19) Uani 1 1 d .
C3 C -0.1168(4) 0.5962(7) 0.4664(2) 0.093(3) Uani 1 1 d .
H3A H -0.1507 0.6094 0.4824 0.111 Uiso 1 1 calc R
C4 C -0.0883(4) 0.5052(6) 0.4594(2) 0.093(3) Uani 1 1 d .
C5 C -0.1025(5) 0.4059(6) 0.4756(3) 0.150(4) Uani 1 1 d .
H5A H -0.1352 0.4154 0.4934 0.225 Uiso 1 1 calc R
H5B H -0.0513 0.3768 0.4864 0.225 Uiso 1 1 calc R
H5C H -0.1302 0.3618 0.4574 0.225 Uiso 1 1 calc R
C6 C -0.0382(5) 0.5398(8) 0.2869(2) 0.138(4) Uani 1 1 d .
H6A H -0.0130 0.6028 0.2946 0.206 Uiso 1 1 calc R
H6B H -0.0913 0.5517 0.2729 0.206 Uiso 1 1 calc R
H6C H -0.0056 0.5046 0.2728 0.206 Uiso 1 1 calc R
C7 C -0.0455(5) 0.4788(7) 0.3185(3) 0.104(3) Uani 1 1 d .
C8 C -0.0767(6) 0.3847(11) 0.3200(4) 0.146(6) Uani 1 1 d .
H8A H -0.1005 0.3465 0.3004 0.176 Uiso 1 1 calc R
C9 C -0.0679(5) 0.3561(8) 0.3539(4) 0.129(5) Uani 1 1 d .
C10 C -0.0925(6) 0.2613(7) 0.3714(3) 0.200(6) Uani 1 1 d .
H10A H -0.1175 0.2152 0.3532 0.300 Uiso 1 1 calc R
H10B H -0.1304 0.2782 0.3864 0.300 Uiso 1 1 calc R
H10C H -0.0452 0.2308 0.3855 0.300 Uiso 1 1 calc R
C11 C 0.2627(4) 0.6207(5) 0.42286(19) 0.078(2) Uani 1 1 d .
H11A H 0.2338 0.6780 0.4117 0.117 Uiso 1 1 calc R
H11B H 0.3006 0.5979 0.4087 0.117 Uiso 1 1 calc R
H11C H 0.2915 0.6389 0.4462 0.117 Uiso 1 1 calc R
C12 C 0.2038(4) 0.5386(5) 0.42602(16) 0.0573(17) Uani 1 1 d .
C13 C 0.2233(4) 0.4450(5) 0.44064(17) 0.0664(19) Uani 1 1 d .
H13A H 0.2749 0.4209 0.4503 0.080 Uiso 1 1 calc R
C14 C 0.1511(4) 0.3948(5) 0.43798(18) 0.0677(19) Uani 1 1 d .
C15 C 0.1354(4) 0.2874(4) 0.4474(2) 0.094(3) Uani 1 1 d .
H15A H 0.0781 0.2745 0.4421 0.141 Uiso 1 1 calc R
H15B H 0.1557 0.2766 0.4724 0.141 Uiso 1 1 calc R
H15C H 0.1625 0.2429 0.4337 0.141 Uiso 1 1 calc R
C16 C 0.1801(4) 0.7070(5) 0.32507(19) 0.072(2) Uani 1 1 d .
H16A H 0.2353 0.7318 0.3340 0.087 Uiso 1 1 calc R
C17 C 0.1859(5) 0.5950(5) 0.31976(19) 0.090(2) Uani 1 1 d .
H17A H 0.1315 0.5674 0.3134 0.108 Uiso 1 1 calc R
H17B H 0.2121 0.5645 0.3421 0.108 Uiso 1 1 calc R
C18 C 0.2334(5) 0.5681(6) 0.2909(2) 0.110(3) Uani 1 1 d .
H18A H 0.2895 0.5891 0.2983 0.132 Uiso 1 1 calc R
H18B H 0.2329 0.4958 0.2876 0.132 Uiso 1 1 calc R
C19 C 0.1980(6) 0.6171(8) 0.2566(2) 0.130(3) Uani 1 1 d .
H19A H 0.1427 0.5939 0.2485 0.156 Uiso 1 1 calc R
H19B H 0.2294 0.5995 0.2387 0.156 Uiso 1 1 calc R
C20 C 0.1985(6) 0.7302(8) 0.2616(2) 0.134(3) Uani 1 1 d .
H20A H 0.1746 0.7623 0.2393 0.160 Uiso 1 1 calc R
H20B H 0.2540 0.7537 0.2686 0.160 Uiso 1 1 calc R
C21 C 0.1490(5) 0.7588(6) 0.2910(2) 0.107(3) Uani 1 1 d .
H21A H 0.1521 0.8308 0.2948 0.128 Uiso 1 1 calc R
H21B H 0.0924 0.7412 0.2828 0.128 Uiso 1 1 calc R
C22 C 0.1371(4) 0.8622(5) 0.43499(19) 0.073(2) Uani 1 1 d .
H22A H 0.1945 0.8793 0.4366 0.087 Uiso 1 1 calc R
C23 C 0.0887(5) 0.9595(5) 0.4330(2) 0.094(2) Uani 1 1 d .
H23A H 0.0310 0.9445 0.4285 0.112 Uiso 1 1 calc R
H23B H 0.0998 1.0004 0.4134 0.112 Uiso 1 1 calc R
C24 C 0.1120(5) 1.0171(6) 0.4680(3) 0.112(3) Uani 1 1 d .
H24A H 0.1681 1.0385 0.4708 0.135 Uiso 1 1 calc R
H24B H 0.0784 1.0767 0.4669 0.135 Uiso 1 1 calc R
C25 C 0.1020(5) 0.9558(7) 0.4998(3) 0.111(3) Uani 1 1 d .
H25A H 0.0451 0.9386 0.4980 0.134 Uiso 1 1 calc R
H25B H 0.1189 0.9951 0.5213 0.134 Uiso 1 1 calc R
C26 C 0.1518(5) 0.8614(7) 0.5020(2) 0.110(3) Uani 1 1 d .
H26A H 0.1428 0.8216 0.5222 0.131 Uiso 1 1 calc R
H26B H 0.2090 0.8787 0.5059 0.131 Uiso 1 1 calc R
C27 C 0.1294(4) 0.7992(5) 0.46773(18) 0.076(2) Uani 1 1 d .
H27A H 0.1650 0.7414 0.4692 0.091 Uiso 1 1 calc R
H27B H 0.0740 0.7751 0.4653 0.091 Uiso 1 1 calc R
C28 C 0.1555(4) 0.7946(5) 0.3778(2) 0.0671(19) Uani 1 1 d .
C29 C 0.2279(4) 0.8659(5) 0.37768(19) 0.089(2) Uani 1 1 d .
H29A H 0.2763 0.8272 0.3780 0.134 Uiso 1 1 calc R
H29B H 0.2351 0.9082 0.3984 0.134 Uiso 1 1 calc R
H29C H 0.2173 0.9067 0.3566 0.134 Uiso 1 1 calc R
C30 C -0.2038(4) 0.5695(5) 0.3678(2) 0.112(3) Uani 1 1 d .
H30A H -0.1627 0.5220 0.3647 0.168 Uiso 1 1 calc R
H30B H -0.2565 0.5401 0.3600 0.168 Uiso 1 1 calc R
H30C H -0.1971 0.5873 0.3925 0.168 Uiso 1 1 calc R
C31 C -0.2306(5) 0.6374(7) 0.2943(2) 0.143(4) Uani 1 1 d .
H31A H -0.1902 0.5942 0.2877 0.214 Uiso 1 1 calc R
H31B H -0.2399 0.6934 0.2782 0.214 Uiso 1 1 calc R
H31C H -0.2803 0.6007 0.2931 0.214 Uiso 1 1 calc R
C32 C -0.2780(4) 0.7671(6) 0.3499(3) 0.131(3) Uani 1 1 d .
H32A H -0.2642 0.7928 0.3738 0.197 Uiso 1 1 calc R
H32B H -0.3275 0.7292 0.3473 0.197 Uiso 1 1 calc R
H32C H -0.2852 0.8219 0.3333 0.197 Uiso 1 1 calc R
C33 C -0.1417(6) 0.9599(6) 0.3565(3) 0.180(5) Uani 1 1 d .
H33A H -0.1955 0.9419 0.3595 0.271 Uiso 1 1 calc R
H33B H -0.1437 1.0227 0.3441 0.271 Uiso 1 1 calc R
H33C H -0.1069 0.9662 0.3795 0.271 Uiso 1 1 calc R
C34 C -0.1636(8) 0.8689(9) 0.2851(3) 0.243(8) Uani 1 1 d .
H34A H -0.1452 0.8205 0.2698 0.364 Uiso 1 1 calc R
H34B H -0.1589 0.9351 0.2758 0.364 Uiso 1 1 calc R
H34C H -0.2194 0.8558 0.2861 0.364 Uiso 1 1 calc R
C35 C -0.0011(5) 0.9157(6) 0.3281(3) 0.145(4) Uani 1 1 d .
H35A H 0.0273 0.8729 0.3144 0.218 Uiso 1 1 calc R
H35B H 0.0302 0.9224 0.3519 0.218 Uiso 1 1 calc R
H35C H -0.0087 0.9806 0.3171 0.218 Uiso 1 1 calc R
Y2 Y 0.47622(4) 0.14680(4) 0.378656(16) 0.05508(19) Uani 1 1 d .
Si3 Si 0.47202(12) 0.34180(15) 0.31530(5) 0.0732(6) Uani 1 1 d .
Si4 Si 0.58346(13) 0.17662(17) 0.30742(6) 0.0852(7) Uani 1 1 d .
B2 B 0.4908(5) -0.0970(5) 0.4126(2) 0.060(2) Uani 1 1 d .
N10 N 0.4258(3) 0.0637(4) 0.42795(13) 0.0583(14) Uani 1 1 d .
N11 N 0.4406(3) -0.0360(4) 0.43458(14) 0.0577(13) Uani 1 1 d .
N12 N 0.5926(3) 0.0431(4) 0.40864(14) 0.0634(14) Uani 1 1 d .
N13 N 0.5780(3) -0.0532(4) 0.41788(13) 0.0568(13) Uani 1 1 d .
N14 N 0.4313(3) -0.0153(4) 0.35264(15) 0.0602(14) Uani 1 1 d .
N15 N 0.4517(3) -0.1001(4) 0.37297(14) 0.0612(14) Uani 1 1 d .
N16 N 0.3557(3) 0.2353(4) 0.36914(13) 0.0569(14) Uani 1 1 d .
N17 N 0.4666(3) 0.3065(3) 0.40215(14) 0.0591(14) Uani 1 1 d .
N18 N 0.5135(3) 0.2283(3) 0.32998(12) 0.0570(13) Uani 1 1 d .
C36 C 0.3570(4) 0.2022(5) 0.45397(19) 0.088(2) Uani 1 1 d .
H36A H 0.3752 0.2394 0.4354 0.132 Uiso 1 1 calc R
H36B H 0.3795 0.2313 0.4767 0.132 Uiso 1 1 calc R
H36C H 0.2988 0.2042 0.4502 0.132 Uiso 1 1 calc R
C37 C 0.3844(4) 0.0961(5) 0.45320(17) 0.0602(17) Uani 1 1 d .
C38 C 0.3727(4) 0.0158(5) 0.47460(18) 0.073(2) Uani 1 1 d .
H38A H 0.3452 0.0172 0.4935 0.087 Uiso 1 1 calc R
C39 C 0.4091(4) -0.0661(5) 0.46277(18) 0.0641(18) Uani 1 1 d .
C40 C 0.4154(4) -0.1706(5) 0.4777(2) 0.100(3) Uani 1 1 d .
H40A H 0.4440 -0.2124 0.4637 0.150 Uiso 1 1 calc R
H40B H 0.3619 -0.1972 0.4770 0.150 Uiso 1 1 calc R
H40C H 0.4444 -0.1692 0.5020 0.150 Uiso 1 1 calc R
C41 C 0.7119(4) 0.1515(5) 0.4069(2) 0.099(3) Uani 1 1 d .
H41A H 0.6706 0.1990 0.3972 0.149 Uiso 1 1 calc R
H41B H 0.7456 0.1380 0.3898 0.149 Uiso 1 1 calc R
H41C H 0.7447 0.1787 0.4282 0.149 Uiso 1 1 calc R
C42 C 0.6730(4) 0.0563(5) 0.41571(18) 0.0647(18) Uani 1 1 d .
C43 C 0.7104(4) -0.0304(5) 0.43012(19) 0.075(2) Uani 1 1 d .
H43A H 0.7659 -0.0408 0.4377 0.090 Uiso 1 1 calc R
C44 C 0.6497(4) -0.0976(5) 0.43094(17) 0.0624(18) Uani 1 1 d .
C45 C 0.6563(4) -0.2063(5) 0.4436(2) 0.089(2) Uani 1 1 d .
H45A H 0.6029 -0.2347 0.4411 0.133 Uiso 1 1 calc R
H45B H 0.6828 -0.2086 0.4682 0.133 Uiso 1 1 calc R
H45C H 0.6874 -0.2440 0.4295 0.133 Uiso 1 1 calc R
C46 C 0.3746(5) 0.0266(6) 0.28950(18) 0.098(2) Uani 1 1 d .
H46A H 0.3813 0.0941 0.2983 0.147 Uiso 1 1 calc R
H46B H 0.3183 0.0145 0.2798 0.147 Uiso 1 1 calc R
H46C H 0.4060 0.0173 0.2712 0.147 Uiso 1 1 calc R
C47 C 0.4029(4) -0.0451(6) 0.3193(2) 0.076(2) Uani 1 1 d .
C48 C 0.4043(4) -0.1488(6) 0.3181(2) 0.084(2) Uani 1 1 d .
H48A H 0.3872 -0.1883 0.2980 0.101 Uiso 1 1 calc R
C49 C 0.4354(4) -0.1830(5) 0.3518(2) 0.074(2) Uani 1 1 d .
C50 C 0.4499(5) -0.2885(5) 0.3652(2) 0.113(3) Uani 1 1 d .
H50A H 0.4729 -0.2875 0.3902 0.170 Uiso 1 1 calc R
H50B H 0.4867 -0.3213 0.3525 0.170 Uiso 1 1 calc R
H50C H 0.3992 -0.3243 0.3614 0.170 Uiso 1 1 calc R
C51 C 0.2789(4) 0.2369(5) 0.34355(18) 0.0618(17) Uani 1 1 d .
H51A H 0.2891 0.2541 0.3198 0.074 Uiso 1 1 calc R
C52 C 0.2421(4) 0.1324(5) 0.3426(2) 0.081(2) Uani 1 1 d .
H52A H 0.2334 0.1150 0.3663 0.097 Uiso 1 1 calc R
H52B H 0.2800 0.0841 0.3360 0.097 Uiso 1 1 calc R
C53 C 0.1617(5) 0.1256(6) 0.3162(2) 0.111(3) Uani 1 1 d .
H53A H 0.1386 0.0592 0.3174 0.133 Uiso 1 1 calc R
H53B H 0.1709 0.1359 0.2922 0.133 Uiso 1 1 calc R
C54 C 0.1023(5) 0.2045(6) 0.3248(3) 0.123(3) Uani 1 1 d .
H54A H 0.0536 0.2035 0.3064 0.147 Uiso 1 1 calc R
H54B H 0.0869 0.1877 0.3473 0.147 Uiso 1 1 calc R
C55 C 0.1373(4) 0.3058(6) 0.3273(3) 0.113(3) Uani 1 1 d .
H55A H 0.0994 0.3523 0.3348 0.136 Uiso 1 1 calc R
H55B H 0.1455 0.3266 0.3039 0.136 Uiso 1 1 calc R
C56 C 0.2188(4) 0.3101(5) 0.3538(2) 0.082(2) Uani 1 1 d .
H56A H 0.2408 0.3775 0.3543 0.098 Uiso 1 1 calc R
H56B H 0.2100 0.2943 0.3776 0.098 Uiso 1 1 calc R
C57 C 0.5227(4) 0.3887(5) 0.41417(17) 0.0666(18) Uani 1 1 d .
H57A H 0.5377 0.4202 0.3932 0.080 Uiso 1 1 calc R
C58 C 0.5982(5) 0.3499(7) 0.4374(3) 0.148(4) Uani 1 1 d .
H58A H 0.6249 0.3036 0.4238 0.178 Uiso 1 1 calc R
H58B H 0.5836 0.3131 0.4572 0.178 Uiso 1 1 calc R
C59 C 0.6577(5) 0.4341(9) 0.4522(3) 0.176(5) Uani 1 1 d .
H59A H 0.7042 0.4055 0.4682 0.211 Uiso 1 1 calc R
H59B H 0.6770 0.4665 0.4327 0.211 Uiso 1 1 calc R
C60 C 0.6194(7) 0.5086(7) 0.4715(3) 0.134(4) Uani 1 1 d .
H60A H 0.6570 0.5633 0.4789 0.161 Uiso 1 1 calc R
H60B H 0.6059 0.4783 0.4927 0.161 Uiso 1 1 calc R
C61 C 0.5456(6) 0.5475(7) 0.4488(3) 0.141(4) Uani 1 1 d .
H61A H 0.5604 0.5847 0.4292 0.169 Uiso 1 1 calc R
H61B H 0.5193 0.5937 0.4626 0.169 Uiso 1 1 calc R
C62 C 0.4867(5) 0.4663(5) 0.4341(2) 0.104(3) Uani 1 1 d .
H62A H 0.4668 0.4346 0.4536 0.125 Uiso 1 1 calc R
H62B H 0.4406 0.4963 0.4183 0.125 Uiso 1 1 calc R
C63 C 0.4047(4) 0.3954(4) 0.34639(17) 0.072(2) Uani 1 1 d .
H63A H 0.4274 0.4574 0.3574 0.086 Uiso 1 1 calc R
H63B H 0.3502 0.4087 0.3332 0.086 Uiso 1 1 calc R
C64 C 0.4018(5) 0.3359(6) 0.27009(19) 0.120(3) Uani 1 1 d .
H64A H 0.4307 0.3093 0.2528 0.180 Uiso 1 1 calc R
H64B H 0.3826 0.4022 0.2630 0.180 Uiso 1 1 calc R
H64C H 0.3563 0.2933 0.2715 0.180 Uiso 1 1 calc R
C65 C 0.5480(5) 0.4437(5) 0.3119(2) 0.125(3) Uani 1 1 d .
H65A H 0.5840 0.4217 0.2968 0.188 Uiso 1 1 calc R
H65B H 0.5788 0.4583 0.3353 0.188 Uiso 1 1 calc R
H65C H 0.5199 0.5031 0.3021 0.188 Uiso 1 1 calc R
C66 C 0.6849(4) 0.2471(6) 0.3157(2) 0.122(3) Uani 1 1 d .
H66A H 0.7063 0.2498 0.3409 0.182 Uiso 1 1 calc R
H66B H 0.6765 0.3141 0.3065 0.182 Uiso 1 1 calc R
H66C H 0.7226 0.2128 0.3039 0.182 Uiso 1 1 calc R
C67 C 0.5512(5) 0.1767(7) 0.2574(2) 0.133(3) Uani 1 1 d .
H67A H 0.4999 0.1431 0.2508 0.199 Uiso 1 1 calc R
H67B H 0.5913 0.1425 0.2470 0.199 Uiso 1 1 calc R
H67C H 0.5460 0.2447 0.2489 0.199 Uiso 1 1 calc R
C68 C 0.6060(4) 0.0421(5) 0.3191(2) 0.099(3) Uani 1 1 d .
H68A H 0.5564 0.0044 0.3149 0.148 Uiso 1 1 calc R
H68B H 0.6315 0.0370 0.3438 0.148 Uiso 1 1 calc R
H68C H 0.6419 0.0158 0.3045 0.148 Uiso 1 1 calc R
C69 C 0.4032(4) 0.3155(5) 0.37434(16) 0.0548(16) Uani 1 1 d .
H2 H 0.491(3) -0.170(4) 0.4230(13) 0.053(15) Uiso 1 1 d .
H1 H -0.012(3) 0.370(4) 0.4259(14) 0.073(18) Uiso 1 1 d .

loop_
_atom_site_aniso_label
_atom_site_aniso_U_11
_atom_site_aniso_U_22
_atom_site_aniso_U_33
_atom_site_aniso_U_23
_atom_site_aniso_U_13
_atom_site_aniso_U_12
Y1 0.0555(4) 0.0530(4) 0.0551(4) 0.0058(3) 0.0080(3) 0.0035(3)
Si1 0.0638(13) 0.0924(16) 0.0747(15) 0.0003(12) -0.0037(11) 0.0131(12)
Si2 0.0884(16) 0.0906(17) 0.1056(19) 0.0357(15) 0.0037(14) 0.0246(14)
B1 0.066(6) 0.056(6) 0.135(10) 0.025(6) 0.025(6) -0.013(5)
N1 0.049(3) 0.064(4) 0.065(4) 0.011(3) 0.006(3) 0.004(3)
N2 0.058(4) 0.064(4) 0.089(5) 0.030(3) 0.021(3) 0.000(3)
N3 0.071(4) 0.054(4) 0.095(5) -0.008(4) 0.009(4) 0.001(3)
N4 0.059(4) 0.060(4) 0.118(6) -0.016(4) -0.011(4) -0.007(3)
N5 0.043(3) 0.061(4) 0.073(4) 0.014(3) 0.006(3) 0.000(3)
N6 0.050(4) 0.057(4) 0.099(5) 0.019(3) 0.017(3) 0.004(3)
N7 0.068(4) 0.063(4) 0.061(4) 0.005(3) 0.022(3) 0.002(3)
N8 0.076(4) 0.044(3) 0.070(4) 0.001(3) 0.023(3) -0.006(3)
N9 0.056(3) 0.067(4) 0.066(4) 0.013(3) 0.005(3) 0.014(3)
C1 0.085(5) 0.085(6) 0.089(6) -0.012(4) 0.020(4) 0.020(4)
C2 0.050(4) 0.102(6) 0.057(5) 0.016(4) 0.014(3) 0.007(4)
C3 0.064(5) 0.135(8) 0.082(6) 0.032(6) 0.021(4) 0.010(5)
C4 0.059(5) 0.091(6) 0.132(8) 0.056(6) 0.021(5) 0.009(4)
C5 0.087(6) 0.153(8) 0.218(11) 0.133(8) 0.049(7) 0.020(6)
C6 0.111(7) 0.217(12) 0.076(7) -0.033(8) -0.002(6) 0.004(7)
C7 0.085(6) 0.088(7) 0.129(9) -0.062(7) -0.008(6) 0.001(5)
C8 0.080(7) 0.145(12) 0.188(13) -0.095(11) -0.041(8) 0.014(7)
C9 0.056(6) 0.089(8) 0.226(14) -0.056(10) -0.016(8) -0.014(5)
C10 0.114(8) 0.088(7) 0.377(19) -0.032(9) -0.007(10) -0.057(6)
C11 0.054(4) 0.072(5) 0.104(6) 0.005(4) 0.001(4) -0.004(4)
C12 0.056(4) 0.059(4) 0.058(4) 0.004(3) 0.013(3) 0.000(3)
C13 0.044(4) 0.084(5) 0.068(5) 0.016(4) 0.003(3) 0.016(4)
C14 0.066(5) 0.053(4) 0.085(5) 0.015(4) 0.017(4) 0.015(4)
C15 0.093(6) 0.055(5) 0.141(8) 0.042(5) 0.038(5) 0.014(4)
C16 0.094(5) 0.057(5) 0.070(5) 0.008(4) 0.026(4) 0.004(4)
C17 0.124(6) 0.085(6) 0.069(6) -0.003(4) 0.036(5) 0.019(5)
C18 0.110(7) 0.123(8) 0.105(8) -0.017(6) 0.039(6) 0.009(6)
C19 0.178(10) 0.146(9) 0.073(7) -0.010(7) 0.039(7) -0.013(8)
C20 0.185(10) 0.158(10) 0.070(7) 0.029(6) 0.054(6) 0.017(8)
C21 0.124(7) 0.116(7) 0.079(6) 0.023(5) 0.019(5) 0.037(6)
C22 0.059(4) 0.068(5) 0.091(6) -0.016(4) 0.012(4) -0.010(4)
C23 0.106(6) 0.065(5) 0.107(7) -0.011(5) 0.012(5) 0.004(5)
C24 0.108(7) 0.082(6) 0.150(9) -0.034(6) 0.032(6) -0.017(5)
C25 0.105(7) 0.114(7) 0.115(8) -0.047(6) 0.018(6) 0.002(6)
C26 0.097(6) 0.139(8) 0.088(7) -0.032(6) 0.005(5) -0.012(6)
C27 0.092(5) 0.060(4) 0.072(5) -0.008(4) 0.005(4) 0.002(4)
C28 0.075(5) 0.044(4) 0.080(6) 0.017(4) 0.009(4) 0.009(4)
C29 0.089(5) 0.079(5) 0.102(6) 0.002(4) 0.025(5) -0.015(4)
C30 0.059(5) 0.112(7) 0.155(8) 0.017(6) -0.005(5) -0.020(5)
C31 0.093(6) 0.233(11) 0.087(7) -0.026(7) -0.021(5) -0.011(7)
C32 0.091(6) 0.116(7) 0.188(10) -0.008(7) 0.032(6) 0.021(5)
C33 0.140(9) 0.085(7) 0.340(17) 0.009(8) 0.106(10) 0.018(6)
C34 0.301(17) 0.229(13) 0.145(11) 0.132(10) -0.091(10) -0.078(11)
C35 0.117(7) 0.114(7) 0.209(11) 0.088(7) 0.042(7) 0.021(6)
Y2 0.0640(4) 0.0500(4) 0.0519(4) 0.0054(3) 0.0127(3) 0.0048(3)
Si3 0.0813(14) 0.0746(14) 0.0632(13) 0.0190(11) 0.0124(11) -0.0008(11)
Si4 0.0940(16) 0.1021(17) 0.0684(15) 0.0067(13) 0.0381(12) 0.0059(13)
B2 0.075(6) 0.035(4) 0.071(6) 0.010(4) 0.017(5) 0.006(4)
N10 0.064(3) 0.059(4) 0.055(4) 0.016(3) 0.019(3) 0.013(3)
N11 0.062(3) 0.058(4) 0.055(4) 0.007(3) 0.016(3) 0.000(3)
N12 0.057(4) 0.061(4) 0.071(4) 0.009(3) 0.011(3) 0.005(3)
N13 0.060(4) 0.054(3) 0.057(4) 0.004(3) 0.010(3) 0.001(3)
N14 0.074(4) 0.048(3) 0.057(4) 0.002(3) 0.011(3) 0.002(3)
N15 0.068(4) 0.053(3) 0.061(4) -0.003(3) 0.008(3) 0.000(3)
N16 0.061(4) 0.048(3) 0.059(4) 0.005(3) 0.005(3) -0.005(3)
N17 0.070(4) 0.038(3) 0.066(4) 0.000(3) 0.005(3) 0.000(3)
N18 0.069(3) 0.058(3) 0.048(3) 0.004(3) 0.021(3) 0.002(3)
C36 0.106(6) 0.085(6) 0.081(6) 0.005(4) 0.040(5) 0.026(5)
C37 0.063(4) 0.066(5) 0.054(4) -0.001(4) 0.015(3) 0.006(4)
C38 0.087(5) 0.074(5) 0.063(5) 0.007(4) 0.031(4) -0.005(4)
C39 0.053(4) 0.074(5) 0.063(5) 0.012(4) 0.007(4) -0.003(4)
C40 0.112(6) 0.094(6) 0.102(6) 0.040(5) 0.039(5) -0.008(5)
C41 0.060(5) 0.107(6) 0.130(7) 0.012(5) 0.015(5) -0.015(4)
C42 0.056(5) 0.070(5) 0.070(5) -0.009(4) 0.017(4) 0.002(4)
C43 0.055(5) 0.072(5) 0.096(6) -0.004(4) 0.006(4) -0.001(4)
C44 0.067(5) 0.056(4) 0.064(5) -0.005(4) 0.009(4) 0.016(4)
C45 0.079(5) 0.068(5) 0.116(7) 0.019(5) 0.010(5) 0.022(4)
C46 0.123(7) 0.113(6) 0.053(5) -0.001(5) 0.004(5) 0.002(5)
C47 0.081(5) 0.089(6) 0.060(6) -0.015(5) 0.016(4) 0.001(4)
C48 0.085(5) 0.096(6) 0.070(6) -0.032(5) 0.009(4) -0.012(5)
C49 0.072(5) 0.062(5) 0.088(6) -0.020(5) 0.013(4) -0.009(4)
C50 0.156(8) 0.039(4) 0.133(8) -0.020(4) -0.002(6) -0.006(5)
C51 0.056(4) 0.064(4) 0.065(5) 0.008(4) 0.009(4) 0.005(4)
C52 0.070(5) 0.074(5) 0.098(6) -0.002(4) 0.015(4) -0.006(4)
C53 0.083(6) 0.096(6) 0.140(8) -0.008(6) -0.015(6) -0.016(5)
C54 0.073(6) 0.092(7) 0.193(10) -0.006(7) 0.002(6) -0.004(5)
C55 0.062(5) 0.084(6) 0.182(9) 0.001(6) -0.009(5) 0.009(5)
C56 0.067(5) 0.061(5) 0.118(7) -0.010(4) 0.020(4) -0.001(4)
C57 0.086(5) 0.058(4) 0.055(5) 0.001(4) 0.011(4) -0.006(4)
C58 0.083(6) 0.125(8) 0.210(11) -0.057(8) -0.040(7) 0.022(6)
C59 0.081(7) 0.189(12) 0.230(14) -0.076(10) -0.043(8) -0.016(8)
C60 0.196(12) 0.083(7) 0.101(8) -0.010(6) -0.025(8) -0.045(7)
C61 0.156(10) 0.101(8) 0.149(10) -0.027(7) -0.013(8) -0.012(7)
C62 0.115(7) 0.065(5) 0.124(7) -0.039(5) 0.003(6) 0.001(5)
C63 0.086(5) 0.043(4) 0.078(5) 0.014(4) -0.005(4) 0.006(4)
C64 0.144(8) 0.149(8) 0.061(5) 0.016(5) 0.005(5) 0.040(6)
C65 0.118(7) 0.098(6) 0.170(10) 0.050(6) 0.055(7) -0.007(5)
C66 0.093(6) 0.129(7) 0.155(9) 0.032(6) 0.056(6) -0.004(5)
C67 0.167(9) 0.170(9) 0.076(6) 0.013(6) 0.060(6) 0.023(7)
C68 0.101(6) 0.115(6) 0.089(6) -0.008(5) 0.045(5) 0.023(5)
C69 0.059(4) 0.057(4) 0.046(4) 0.006(3) 0.007(3) 0.014(4)

loop_
_atom_type_symbol
_atom_type_description
_atom_type_scat_dispersion_real
_atom_type_scat_dispersion_imag
_atom_type_scat_source
C C 0.0033 0.0016 'International Tables Vol C Tables 4.2.6.8 and 6.1.1.4'
H H 0.0000 0.0000 'International Tables Vol C Tables 4.2.6.8 and 6.1.1.4'
B B 0.0013 0.0007 'International Tables Vol C Tables 4.2.6.8 and 6.1.1.4'
N N 0.0061 0.0033 'International Tables Vol C Tables 4.2.6.8 and 6.1.1.4'
Y Y -2.7962 3.5667 'International Tables Vol C Tables 4.2.6.8 and 6.1.1.4'
Si Si 0.0817 0.0704 'International Tables Vol C Tables 4.2.6.8 and 6.1.1.4'

loop_
_geom_angle_atom_site_label_1
_geom_angle_atom_site_label_2
_geom_angle_atom_site_label_3
_geom_angle
N9 Y1 N8 110.84(17)
N9 Y1 N7 112.45(17)
N8 Y1 N7 57.10(18)
N9 Y1 N1 91.01(17)
N8 Y1 N1 103.63(18)
N7 Y1 N1 153.28(17)
N9 Y1 N3 91.33(18)
N8 Y1 N3 155.75(18)
N7 Y1 N3 106.2(2)
N1 Y1 N3 85.0(2)
N9 Y1 N5 159.83(17)
N8 Y1 N5 86.05(17)
N7 Y1 N5 85.71(16)
N1 Y1 N5 73.78(16)
N3 Y1 N5 74.52(18)
N9 Y1 C28 114.28(17)
N8 Y1 C28 28.54(18)
N7 Y1 C28 28.57(18)
N1 Y1 C28 130.2(2)
N3 Y1 C28 132.9(2)
N5 Y1 C28 85.85(17)
N9 Si1 C30 116.3(3)
N9 Si1 C32 114.4(3)
C30 Si1 C32 103.7(4)
N9 Si1 C31 114.4(3)
C30 Si1 C31 101.8(4)
C32 Si1 C31 104.7(4)
N9 Si2 C34 113.1(4)
N9 Si2 C35 116.0(3)
C34 Si2 C35 107.0(5)
N9 Si2 C33 115.0(4)
C34 Si2 C33 104.9(6)
C35 Si2 C33 99.4(4)
N4 B1 N6 111.2(7)
N4 B1 N2 113.4(7)
N6 B1 N2 108.3(7)
N4 B1 H1 109(3)
N6 B1 H1 110(3)
N2 B1 H1 104(3)
C2 N1 N2 108.0(5)
C2 N1 Y1 131.7(5)
N2 N1 Y1 119.8(4)
C4 N2 N1 108.0(6)
C4 N2 B1 129.9(6)
N1 N2 B1 122.1(6)
C7 N3 N4 107.9(7)
C7 N3 Y1 131.8(6)
N4 N3 Y1 118.2(5)
C9 N4 N3 107.3(8)
C9 N4 B1 129.7(9)
N3 N4 B1 122.6(6)
C12 N5 N6 105.5(5)
C12 N5 Y1 137.8(4)
N6 N5 Y1 116.2(4)
C14 N6 N5 110.8(5)
C14 N6 B1 127.3(6)
N5 N6 B1 121.9(6)
C28 N7 C16 121.3(6)
C28 N7 Y1 93.5(4)
C16 N7 Y1 145.1(4)
C28 N8 C22 120.8(6)
C28 N8 Y1 93.7(4)
C22 N8 Y1 144.8(4)
Si2 N9 Si1 113.1(3)
Si2 N9 Y1 119.9(3)
Si1 N9 Y1 127.0(3)
C2 C1 H1A 109.5
C2 C1 H1B 109.5
H1A C1 H1B 109.5
C2 C1 H1C 109.5
H1A C1 H1C 109.5
H1B C1 H1C 109.5
N1 C2 C3 107.5(7)
N1 C2 C1 122.6(6)
C3 C2 C1 129.7(7)
C4 C3 C2 108.6(7)
C4 C3 H3A 125.7
C2 C3 H3A 125.7
C3 C4 N2 107.9(7)
C3 C4 C5 128.5(8)
N2 C4 C5 123.6(8)
C4 C5 H5A 109.5
C4 C5 H5B 109.5
H5A C5 H5B 109.5
C4 C5 H5C 109.5
H5A C5 H5C 109.5
H5B C5 H5C 109.5
C7 C6 H6A 109.5
C7 C6 H6B 109.5
H6A C6 H6B 109.5
C7 C6 H6C 109.5
H6A C6 H6C 109.5
H6B C6 H6C 109.5
N3 C7 C8 107.7(11)
N3 C7 C6 122.9(9)
C8 C7 C6 129.3(11)
C9 C8 C7 109.6(11)
C9 C8 H8A 125.2
C7 C8 H8A 125.2
C8 C9 N4 107.5(11)
C8 C9 C10 132.5(12)
N4 C9 C10 120.0(12)
C9 C10 H10A 109.5
C9 C10 H10B 109.5
H10A C10 H10B 109.5
C9 C10 H10C 109.5
H10A C10 H10C 109.5
H10B C10 H10C 109.5
C12 C11 H11A 109.5
C12 C11 H11B 109.5
H11A C11 H11B 109.5
C12 C11 H11C 109.5
H11A C11 H11C 109.5
H11B C11 H11C 109.5
N5 C12 C13 110.6(6)
N5 C12 C11 123.6(6)
C13 C12 C11 125.8(6)
C14 C13 C12 105.9(6)
C14 C13 H13A 127.1
C12 C13 H13A 127.1
N6 C14 C13 107.2(6)
N6 C14 C15 123.1(6)
C13 C14 C15 129.6(6)
C14 C15 H15A 109.5
C14 C15 H15B 109.5
H15A C15 H15B 109.5
C14 C15 H15C 109.5
H15A C15 H15C 109.5
H15B C15 H15C 109.5
N7 C16 C21 114.3(6)
N7 C16 C17 108.9(5)
C21 C16 C17 111.4(6)
N7 C16 H16A 107.3
C21 C16 H16A 107.3
C17 C16 H16A 107.3
C16 C17 C18 112.7(6)
C16 C17 H17A 109.0
C18 C17 H17A 109.0
C16 C17 H17B 109.0
C18 C17 H17B 109.0
H17A C17 H17B 107.8
C19 C18 C17 111.0(7)
C19 C18 H18A 109.4
C17 C18 H18A 109.4
C19 C18 H18B 109.4
C17 C18 H18B 109.4
H18A C18 H18B 108.0
C18 C19 C20 109.6(8)
C18 C19 H19A 109.7
C20 C19 H19A 109.7
C18 C19 H19B 109.7
C20 C19 H19B 109.7
H19A C19 H19B 108.2
C19 C20 C21 110.0(8)
C19 C20 H20A 109.7
C21 C20 H20A 109.7
C19 C20 H20B 109.7
C21 C20 H20B 109.7
H20A C20 H20B 108.2
C16 C21 C20 111.8(7)
C16 C21 H21A 109.3
C20 C21 H21A 109.3
C16 C21 H21B 109.3
C20 C21 H21B 109.3
H21A C21 H21B 107.9
N8 C22 C23 111.9(6)
N8 C22 C27 107.9(5)
C23 C22 C27 112.3(6)
N8 C22 H22A 108.2
C23 C22 H22A 108.2
C27 C22 H22A 108.2
C22 C23 C24 109.8(7)
C22 C23 H23A 109.7
C24 C23 H23A 109.7
C22 C23 H23B 109.7
C24 C23 H23B 109.7
H23A C23 H23B 108.2
C25 C24 C23 112.7(7)
C25 C24 H24A 109.0
C23 C24 H24A 109.0
C25 C24 H24B 109.0
C23 C24 H24B 109.0
H24A C24 H24B 107.8
C24 C25 C26 110.8(7)
C24 C25 H25A 109.5
C26 C25 H25A 109.5
C24 C25 H25B 109.5
C26 C25 H25B 109.5
H25A C25 H25B 108.1
C25 C26 C27 111.1(7)
C25 C26 H26A 109.4
C27 C26 H26A 109.4
C25 C26 H26B 109.4
C27 C26 H26B 109.4
H26A C26 H26B 108.0
C22 C27 C26 110.9(6)
C22 C27 H27A 109.5
C26 C27 H27A 109.5
C22 C27 H27B 109.5
C26 C27 H27B 109.5
H27A C27 H27B 108.1
N8 C28 N7 115.6(6)
N8 C28 C29 121.6(7)
N7 C28 C29 122.8(7)
N8 C28 Y1 57.7(3)
N7 C28 Y1 57.9(3)
C29 C28 Y1 177.8(4)
C28 C29 H29A 109.5
C28 C29 H29B 109.5
H29A C29 H29B 109.5
C28 C29 H29C 109.5
H29A C29 H29C 109.5
H29B C29 H29C 109.5
Si1 C30 H30A 109.5
Si1 C30 H30B 109.5
H30A C30 H30B 109.5
Si1 C30 H30C 109.5
H30A C30 H30C 109.5
H30B C30 H30C 109.5
Si1 C31 H31A 109.5
Si1 C31 H31B 109.5
H31A C31 H31B 109.5
Si1 C31 H31C 109.5
H31A C31 H31C 109.5
H31B C31 H31C 109.5
Si1 C32 H32A 109.5
Si1 C32 H32B 109.5
H32A C32 H32B 109.5
Si1 C32 H32C 109.5
H32A C32 H32C 109.5
H32B C32 H32C 109.5
Si2 C33 H33A 109.5
Si2 C33 H33B 109.5
H33A C33 H33B 109.5
Si2 C33 H33C 109.5
H33A C33 H33C 109.5
H33B C33 H33C 109.5
Si2 C34 H34A 109.5
Si2 C34 H34B 109.5
H34A C34 H34B 109.5
Si2 C34 H34C 109.5
H34A C34 H34C 109.5
H34B C34 H34C 109.5
Si2 C35 H35A 109.5
Si2 C35 H35B 109.5
H35A C35 H35B 109.5
Si2 C35 H35C 109.5
H35A C35 H35C 109.5
H35B C35 H35C 109.5
N16 Y2 N17 57.97(17)
N16 Y2 N18 89.84(16)
N17 Y2 N18 86.04(16)
N16 Y2 N14 101.32(17)
N17 Y2 N14 158.32(17)
N18 Y2 N14 101.33(17)
N16 Y2 N10 86.05(16)
N17 Y2 N10 93.25(17)
N18 Y2 N10 175.53(16)
N14 Y2 N10 77.80(18)
N16 Y2 N12 160.66(17)
N17 Y2 N12 115.96(18)
N18 Y2 N12 108.57(17)
N14 Y2 N12 81.28(17)
N10 Y2 N12 75.70(16)
N16 Y2 C69 31.13(16)
N17 Y2 C69 31.87(17)
N18 Y2 C69 74.80(17)
N14 Y2 C69 130.41(19)
N10 Y2 C69 102.35(18)
N12 Y2 C69 147.7(2)
N18 Si3 C65 114.9(3)
N18 Si3 C64 113.8(3)
C65 Si3 C64 106.1(4)
N18 Si3 C63 112.0(2)
C65 Si3 C63 105.0(3)
C64 Si3 C63 104.0(3)
N18 Si4 C68 113.0(3)
N18 Si4 C67 114.6(3)
C68 Si4 C67 104.3(4)
N18 Si4 C66 112.9(3)
C68 Si4 C66 107.4(3)
C67 Si4 C66 103.9(4)
N15 B2 N11 112.4(6)
N15 B2 N13 110.7(6)
N11 B2 N13 109.5(5)
N15 B2 H2 109(3)
N11 B2 H2 104(3)
N13 B2 H2 111(3)
C37 N10 N11 106.1(5)
C37 N10 Y2 133.9(4)
N11 N10 Y2 120.0(4)
C39 N11 N10 110.6(5)
C39 N11 B2 128.4(6)
N10 N11 B2 120.9(5)
C42 N12 N13 107.2(5)
C42 N12 Y2 133.9(5)
N13 N12 Y2 118.6(4)
C44 N13 N12 108.5(5)
C44 N13 B2 129.5(6)
N12 N13 B2 122.0(5)
C47 N14 N15 107.4(5)
C47 N14 Y2 132.8(5)
N15 N14 Y2 118.3(4)
C49 N15 N14 109.3(5)
C49 N15 B2 127.4(6)
N14 N15 B2 123.2(5)
C69 N16 C51 121.1(5)
C69 N16 Y2 84.6(3)
C51 N16 Y2 138.2(4)
C69 N17 C57 122.8(5)
C69 N17 Y2 83.2(3)
C57 N17 Y2 136.0(4)
Si3 N18 Si4 117.4(3)
Si3 N18 Y2 121.1(2)
Si4 N18 Y2 121.5(2)
C37 C36 H36A 109.5
C37 C36 H36B 109.5
H36A C36 H36B 109.5
C37 C36 H36C 109.5
H36A C36 H36C 109.5
H36B C36 H36C 109.5
N10 C37 C38 108.8(6)
N10 C37 C36 121.1(6)
C38 C37 C36 130.1(6)
C39 C38 C37 107.4(6)
C39 C38 H38A 126.3
C37 C38 H38A 126.3
N11 C39 C38 107.1(6)
N11 C39 C40 124.7(7)
C38 C39 C40 128.2(7)
C39 C40 H40A 109.5
C39 C40 H40B 109.5
H40A C40 H40B 109.5
C39 C40 H40C 109.5
H40A C40 H40C 109.5
H40B C40 H40C 109.5
C42 C41 H41A 109.5
C42 C41 H41B 109.5
H41A C41 H41B 109.5
C42 C41 H41C 109.5
H41A C41 H41C 109.5
H41B C41 H41C 109.5
N12 C42 C43 109.5(6)
N12 C42 C41 122.3(6)
C43 C42 C41 128.1(7)
C44 C43 C42 106.0(6)
C44 C43 H43A 127.0
C42 C43 H43A 127.0
N13 C44 C43 108.8(6)
N13 C44 C45 122.6(6)
C43 C44 C45 128.6(6)
C44 C45 H45A 109.5
C44 C45 H45B 109.5
H45A C45 H45B 109.5
C44 C45 H45C 109.5
H45A C45 H45C 109.5
H45B C45 H45C 109.5
C47 C46 H46A 109.5
C47 C46 H46B 109.5
H46A C46 H46B 109.5
C47 C46 H46C 109.5
H46A C46 H46C 109.5
H46B C46 H46C 109.5
N14 C47 C48 108.8(7)
N14 C47 C46 122.8(7)
C48 C47 C46 128.4(7)
C49 C48 C47 108.0(7)
C49 C48 H48A 126.0
C47 C48 H48A 126.0
N15 C49 C48 106.5(6)
N15 C49 C50 123.8(7)
C48 C49 C50 129.8(7)
C49 C50 H50A 109.5
C49 C50 H50B 109.5
H50A C50 H50B 109.5
C49 C50 H50C 109.5
H50A C50 H50C 109.5
H50B C50 H50C 109.5
N16 C51 C56 112.5(5)
N16 C51 C52 107.7(5)
C56 C51 C52 108.0(5)
N16 C51 H51A 109.5
C56 C51 H51A 109.5
C52 C51 H51A 109.5
C51 C52 C53 111.9(6)
C51 C52 H52A 109.2
C53 C52 H52A 109.2
C51 C52 H52B 109.2
C53 C52 H52B 109.2
H52A C52 H52B 107.9
C52 C53 C54 110.4(7)
C52 C53 H53A 109.6
C54 C53 H53A 109.6
C52 C53 H53B 109.6
C54 C53 H53B 109.6
H53A C53 H53B 108.1
C55 C54 C53 112.2(7)
C55 C54 H54A 109.2
C53 C54 H54A 109.2
C55 C54 H54B 109.2
C53 C54 H54B 109.2
H54A C54 H54B 107.9
C54 C55 C56 111.6(6)
C54 C55 H55A 109.3
C56 C55 H55A 109.3
C54 C55 H55B 109.3
C56 C55 H55B 109.3
H55A C55 H55B 108.0
C51 C56 C55 111.0(6)
C51 C56 H56A 109.4
C55 C56 H56A 109.4
C51 C56 H56B 109.4
C55 C56 H56B 109.4
H56A C56 H56B 108.0
N17 C57 C62 112.5(6)
N17 C57 C58 110.5(6)
C62 C57 C58 108.6(7)
N17 C57 H57A 108.4
C62 C57 H57A 108.4
C58 C57 H57A 108.4
C57 C58 C59 112.5(8)
C57 C58 H58A 109.1
C59 C58 H58A 109.1
C57 C58 H58B 109.1
C59 C58 H58B 109.1
H58A C58 H58B 107.8
C60 C59 C58 111.4(9)
C60 C59 H59A 109.3
C58 C59 H59A 109.3
C60 C59 H59B 109.3
C58 C59 H59B 109.3
H59A C59 H59B 108.0
C59 C60 C61 110.4(9)
C59 C60 H60A 109.6
C61 C60 H60A 109.6
C59 C60 H60B 109.6
C61 C60 H60B 109.6
H60A C60 H60B 108.1
C60 C61 C62 112.8(8)
C60 C61 H61A 109.0
C62 C61 H61A 109.0
C60 C61 H61B 109.0
C62 C61 H61B 109.0
H61A C61 H61B 107.8
C57 C62 C61 113.1(7)
C57 C62 H62A 109.0
C61 C62 H62A 109.0
C57 C62 H62B 109.0
C61 C62 H62B 109.0
H62A C62 H62B 107.8
C69 C63 Si3 105.3(4)
C69 C63 H63A 110.7
Si3 C63 H63A 110.7
C69 C63 H63B 110.7
Si3 C63 H63B 110.7
H63A C63 H63B 108.8
Si3 C64 H64A 109.5
Si3 C64 H64B 109.5
H64A C64 H64B 109.5
Si3 C64 H64C 109.5
H64A C64 H64C 109.5
H64B C64 H64C 109.5
Si3 C65 H65A 109.5
Si3 C65 H65B 109.5
H65A C65 H65B 109.5
Si3 C65 H65C 109.5
H65A C65 H65C 109.5
H65B C65 H65C 109.5
Si4 C66 H66A 109.5
Si4 C66 H66B 109.5
H66A C66 H66B 109.5
Si4 C66 H66C 109.5
H66A C66 H66C 109.5
H66B C66 H66C 109.5
Si4 C67 H67A 109.5
Si4 C67 H67B 109.5
H67A C67 H67B 109.5
Si4 C67 H67C 109.5
H67A C67 H67C 109.5
H67B C67 H67C 109.5
Si4 C68 H68A 109.5
Si4 C68 H68B 109.5
H68A C68 H68B 109.5
Si4 C68 H68C 109.5
H68A C68 H68C 109.5
H68B C68 H68C 109.5
N16 C69 N17 113.9(5)
N16 C69 C63 123.6(6)
N17 C69 C63 119.9(6)
N16 C69 Y2 64.3(3)
N17 C69 Y2 65.0(3)
C63 C69 Y2 126.5(4)

loop_
_geom_bond_atom_site_label_1
_geom_bond_atom_site_label_2
_geom_bond_distance
Y1 N9 2.306(5)
Y1 N8 2.345(5)
Y1 N7 2.349(5)
Y1 N1 2.410(5)
Y1 N3 2.424(6)
Y1 N5 2.617(5)
Y1 C28 2.767(7)
Si1 N9 1.734(5)
Si1 C30 1.862(7)
Si1 C32 1.869(7)
Si1 C31 1.873(8)
Si2 N9 1.730(5)
Si2 C34 1.839(9)
Si2 C35 1.850(8)
Si2 C33 1.873(9)
B1 N4 1.513(11)
B1 N6 1.529(10)
B1 N2 1.547(10)
B1 H1 1.03(5)
N1 C2 1.347(7)
N1 N2 1.383(6)
N2 C4 1.361(9)
N3 C7 1.345(10)
N3 N4 1.378(7)
N4 C9 1.376(10)
N5 C12 1.332(7)
N5 N6 1.362(6)
N6 C14 1.340(7)
N7 C28 1.326(8)
N7 C16 1.461(7)
N8 C28 1.325(8)
N8 C22 1.475(8)
C1 C2 1.466(8)
C1 H1A 0.9600
C1 H1B 0.9600
C1 H1C 0.9600
C2 C3 1.385(9)
C3 C4 1.348(10)
C3 H3A 0.9300
C4 C5 1.499(9)
C5 H5A 0.9600
C5 H5B 0.9600
C5 H5C 0.9600
C6 C7 1.477(12)
C6 H6A 0.9600
C6 H6B 0.9600
C6 H6C 0.9600
C7 C8 1.364(14)
C8 C9 1.331(14)
C8 H8A 0.9300
C9 C10 1.520(14)
C10 H10A 0.9600
C10 H10B 0.9600
C10 H10C 0.9600
C11 C12 1.495(8)
C11 H11A 0.9600
C11 H11B 0.9600
C11 H11C 0.9600
C12 C13 1.380(8)
C13 C14 1.369(8)
C13 H13A 0.9300
C14 C15 1.510(8)
C15 H15A 0.9600
C15 H15B 0.9600
C15 H15C 0.9600
C16 C21 1.476(9)
C16 C17 1.512(8)
C16 H16A 0.9800
C17 C18 1.522(9)
C17 H17A 0.9700
C17 H17B 0.9700
C18 C19 1.480(10)
C18 H18A 0.9700
C18 H18B 0.9700
C19 C20 1.518(11)
C19 H19A 0.9700
C19 H19B 0.9700
C20 C21 1.565(10)
C20 H20A 0.9700
C20 H20B 0.9700
C21 H21A 0.9700
C21 H21B 0.9700
C22 C23 1.524(8)
C22 C27 1.531(9)
C22 H22A 0.9800
C23 C24 1.525(10)
C23 H23A 0.9700
C23 H23B 0.9700
C24 C25 1.499(11)
C24 H24A 0.9700
C24 H24B 0.9700
C25 C26 1.504(10)
C25 H25A 0.9700
C25 H25B 0.9700
C26 C27 1.534(9)
C26 H26A 0.9700
C26 H26B 0.9700
C27 H27A 0.9700
C27 H27B 0.9700
C28 C29 1.542(8)
C29 H29A 0.9600
C29 H29B 0.9600
C29 H29C 0.9600
C30 H30A 0.9600
C30 H30B 0.9600
C30 H30C 0.9600
C31 H31A 0.9600
C31 H31B 0.9600
C31 H31C 0.9600
C32 H32A 0.9600
C32 H32B 0.9600
C32 H32C 0.9600
C33 H33A 0.9600
C33 H33B 0.9600
C33 H33C 0.9600
C34 H34A 0.9600
C34 H34B 0.9600
C34 H34C 0.9600
C35 H35A 0.9600
C35 H35B 0.9600
C35 H35C 0.9600
Y2 N16 2.308(5)
Y2 N17 2.326(5)
Y2 N18 2.339(4)
Y2 N14 2.435(5)
Y2 N10 2.470(5)
Y2 N12 2.484(5)
Y2 C69 2.549(6)
Si3 N18 1.713(5)
Si3 C65 1.883(7)
Si3 C64 1.895(7)
Si3 C63 1.927(7)
Si4 N18 1.727(5)
Si4 C68 1.867(7)
Si4 C67 1.883(8)
Si4 C66 1.915(7)
B2 N15 1.530(9)
B2 N11 1.531(8)
B2 N13 1.551(9)
B2 H2 1.05(5)
N10 C37 1.361(7)
N10 N11 1.366(6)
N11 C39 1.348(7)
N12 C42 1.336(7)
N12 N13 1.365(6)
N13 C44 1.346(7)
N14 C47 1.332(8)
N14 N15 1.376(6)
N15 C49 1.364(7)
N16 C69 1.324(7)
N16 C51 1.459(7)
N17 C69 1.356(7)
N17 C57 1.460(7)
C36 C37 1.488(8)
C36 H36A 0.9600
C36 H36B 0.9600
C36 H36C 0.9600
C37 C38 1.383(8)
C38 C39 1.368(8)
C38 H38A 0.9300
C39 C40 1.501(8)
C40 H40A 0.9600
C40 H40B 0.9600
C40 H40C 0.9600
C41 C42 1.494(8)
C41 H41A 0.9600
C41 H41B 0.9600
C41 H41C 0.9600
C42 C43 1.377(8)
C43 C44 1.360(8)
C43 H43A 0.9300
C44 C45 1.524(8)
C45 H45A 0.9600
C45 H45B 0.9600
C45 H45C 0.9600
C46 C47 1.490(9)
C46 H46A 0.9600
C46 H46B 0.9600
C46 H46C 0.9600
C47 C48 1.383(9)
C48 C49 1.369(9)
C48 H48A 0.9300
C49 C50 1.500(9)
C50 H50A 0.9600
C50 H50B 0.9600
C50 H50C 0.9600
C51 C56 1.508(8)
C51 C52 1.521(8)
C51 H51A 0.9800
C52 C53 1.523(9)
C52 H52A 0.9700
C52 H52B 0.9700
C53 C54 1.526(10)
C53 H53A 0.9700
C53 H53B 0.9700
C54 C55 1.467(9)
C54 H54A 0.9700
C54 H54B 0.9700
C55 C56 1.539(9)
C55 H55A 0.9700
C55 H55B 0.9700
C56 H56A 0.9700
C56 H56B 0.9700
C57 C62 1.480(8)
C57 C58 1.491(9)
C57 H57A 0.9800
C58 C59 1.536(11)
C58 H58A 0.9700
C58 H58B 0.9700
C59 C60 1.456(12)
C59 H59A 0.9700
C59 H59B 0.9700
C60 C61 1.461(11)
C60 H60A 0.9700
C60 H60B 0.9700
C61 C62 1.499(10)
C61 H61A 0.9700
C61 H61B 0.9700
C62 H62A 0.9700
C62 H62B 0.9700
C63 C69 1.512(8)
C63 H63A 0.9700
C63 H63B 0.9700
C64 H64A 0.9600
C64 H64B 0.9600
C64 H64C 0.9600
C65 H65A 0.9600
C65 H65B 0.9600
C65 H65C 0.9600
C66 H66A 0.9600
C66 H66B 0.9600
C66 H66C 0.9600
C67 H67A 0.9600
C67 H67B 0.9600
C67 H67C 0.9600
C68 H68A 0.9600
C68 H68B 0.9600
C68 H68C 0.9600
